data_4339788
loop_
_publ_author_name
'Au-Yeung, Ho Yu'
'Lam, Chung Hei'
'Lam, Chi-Keung'
'Wong, Wai-Yeung'
'Lee, Hung Kay'

_publ_section_title
;
 Unusual iron(II) and cobalt(II) complexes derived from monodentate
 arylamido ligands.
;
_journal_issue 19
_journal_name_full 'Inorganic chemistry'
_journal_page_first 7695
_journal_page_last 7697
_journal_paper_doi 10.1021/ic700850e
_journal_volume 46
_journal_year 2007
_chemical_formula_sum 'C18 H37 Fe N3 Si'
_chemical_formula_weight 379.45
_chemical_name_systematic
; 
 ? 
;
_space_group_IT_number 2
_symmetry_cell_setting triclinic
_symmetry_space_group_name_Hall '-P 1'
_symmetry_space_group_name_H-M 'P -1'
_atom_sites_solution_hydrogens geom
_atom_sites_solution_primary direct
_atom_sites_solution_secondary difmap
_audit_creation_method SHELXL-97
_cell_angle_alpha 75.74(3)
_cell_angle_beta 76.18(3)
_cell_angle_gamma 70.79(3)
_cell_formula_units_Z 2
_cell_length_a 8.036(14)
_cell_length_b 10.269(16)
_cell_length_c 14.97(2)
_cell_measurement_reflns_used 1517
_cell_measurement_temperature 273(2)
_cell_measurement_theta_max 22.50
_cell_measurement_theta_min 2.712
_cell_volume 1114(3)
_computing_cell_refinement 'SAINT (Bruker, 2002)'
_computing_data_collection 'SMART (Bruker, 2002)'
_computing_data_reduction 'SAINT (Bruker, 2002)'
_computing_molecular_graphics 'SHELXTL Vers. 6.10 (Sheldrick, 2000)'
_computing_publication_material 'SHELXS-97 (Sheldrick, 1997)'
_computing_structure_refinement 'SHELXL-97 (Sheldrick, 1997)'
_computing_structure_solution 'SHELXS-97 (Sheldrick, 1997)'
_diffrn_ambient_temperature 273(2)
_diffrn_measured_fraction_theta_full 0.985
_diffrn_measured_fraction_theta_max 0.985
_diffrn_measurement_device_type 'Bruker Smart 1k CCD diffractometer'
_diffrn_measurement_method 'phi and omega scan'
_diffrn_radiation_monochromator graphite
_diffrn_radiation_source 'fine-focus sealed tube'
_diffrn_radiation_type MoK\a
_diffrn_radiation_wavelength 0.71073
_diffrn_reflns_av_R_equivalents 0.0506
_diffrn_reflns_av_sigmaI/netI 0.1083
_diffrn_reflns_limit_h_max 10
_diffrn_reflns_limit_h_min -9
_diffrn_reflns_limit_k_max 11
_diffrn_reflns_limit_k_min -13
_diffrn_reflns_limit_l_max 19
_diffrn_reflns_limit_l_min -19
_diffrn_reflns_number 6817
_diffrn_reflns_theta_full 27.00
_diffrn_reflns_theta_max 27.00
_diffrn_reflns_theta_min 1.42
_diffrn_standards_decay_% 0
_diffrn_standards_interval_count 0
_diffrn_standards_interval_time 0
_diffrn_standards_number 0
_exptl_absorpt_coefficient_mu 0.734
_exptl_absorpt_correction_T_max 0.8630
_exptl_absorpt_correction_T_min 0.7680
_exptl_absorpt_correction_type multi-scan
_exptl_absorpt_process_details SADABS(Bruker,2002)
_exptl_crystal_colour colorless
_exptl_crystal_density_diffrn 1.131
_exptl_crystal_density_method 'not measured'
_exptl_crystal_description block
_exptl_crystal_F_000 412
_exptl_crystal_size_max 0.4
_exptl_crystal_size_mid 0.3
_exptl_crystal_size_min 0.2
_refine_diff_density_max 0.441
_refine_diff_density_min -0.620
_refine_diff_density_rms 0.071
_refine_ls_extinction_method none
_refine_ls_goodness_of_fit_ref 0.985
_refine_ls_hydrogen_treatment constr
_refine_ls_matrix_type full
_refine_ls_number_parameters 208
_refine_ls_number_reflns 4788
_refine_ls_number_restraints 0
_refine_ls_restrained_S_all 0.985
_refine_ls_R_factor_all 0.1289
_refine_ls_R_factor_gt 0.0615
_refine_ls_shift/su_max 0.000
_refine_ls_shift/su_mean 0.000
_refine_ls_structure_factor_coef Fsqd
_refine_ls_weighting_details 'calc w=1/[\s^2^(Fo^2^)+(0.0881P)^2^+0.0000P] where P=(Fo^2^+2Fc^2^)/3'
_refine_ls_weighting_scheme calc
_refine_ls_wR_factor_gt 0.1514
_refine_ls_wR_factor_ref 0.1893
_reflns_number_gt 2522
_reflns_number_total 4788
_reflns_threshold_expression >2sigma(I)
_cod_data_source_file ic700850e-file005.cif
_cod_data_source_block p
_cod_original_sg_symbol_H-M P-1
_cod_database_code 4339788

loop_
_symmetry_equiv_pos_as_xyz
'x, y, z'
'-x, -y, -z'

loop_
_atom_site_label
_atom_site_type_symbol
_atom_site_fract_x
_atom_site_fract_y
_atom_site_fract_z
_atom_site_U_iso_or_equiv
_atom_site_adp_type
_atom_site_occupancy
_atom_site_symmetry_multiplicity
_atom_site_calc_flag
_atom_site_refinement_flags
Fe1 Fe 0.86030(8) -0.33081(6) 0.71869(5) 0.0492(2) Uani 1 1 d .
Si1 Si 0.85413(19) -0.19228(14) 0.89048(9) 0.0592(4) Uani 1 1 d .
N1 N 0.7818(4) -0.1775(4) 0.7898(2) 0.0467(8) Uani 1 1 d .
N2 N 0.6911(5) -0.2950(4) 0.6118(3) 0.0602(10) Uani 1 1 d .
N3 N 0.7268(6) -0.5016(4) 0.7811(3) 0.0749(12) Uani 1 1 d .
C1 C 0.7034(6) -0.0412(5) 0.7411(3) 0.0523(11) Uani 1 1 d .
C2 C 0.5215(7) 0.0278(5) 0.7625(4) 0.0678(14) Uani 1 1 d .
C3 C 0.4475(9) 0.1609(6) 0.7110(5) 0.090(2) Uani 1 1 d .
H3A H 0.3265 0.2072 0.7257 0.108 Uiso 1 1 calc R
C4 C 0.5547(12) 0.2212(6) 0.6397(5) 0.097(2) Uani 1 1 d .
H4A H 0.5054 0.3085 0.6050 0.117 Uiso 1 1 calc R
C5 C 0.7316(10) 0.1567(6) 0.6182(4) 0.0859(18) Uani 1 1 d .
H5A H 0.8019 0.2008 0.5694 0.103 Uiso 1 1 calc R
C6 C 0.8098(7) 0.0262(5) 0.6673(3) 0.0622(13) Uani 1 1 d .
C7 C 1.0052(8) -0.0389(6) 0.6442(4) 0.0883(18) Uani 1 1 d .
H7A H 1.0559 0.0210 0.5926 0.132 Uiso 1 1 calc R
H7B H 1.0271 -0.1283 0.6274 0.132 Uiso 1 1 calc R
H7C H 1.0594 -0.0518 0.6976 0.132 Uiso 1 1 calc R
C8 C 0.4037(7) -0.0418(7) 0.8409(5) 0.106(2) Uani 1 1 d .
H8A H 0.4746 -0.1312 0.8687 0.160 Uiso 1 1 calc R
H8B H 0.3114 -0.0549 0.8164 0.160 Uiso 1 1 calc R
H8C H 0.3502 0.0165 0.8874 0.160 Uiso 1 1 calc R
C9 C 1.0808(9) -0.3223(7) 0.8890(5) 0.122(3) Uani 1 1 d .
H9A H 1.1594 -0.2960 0.8330 0.184 Uiso 1 1 calc R
H9B H 1.0718 -0.4138 0.8905 0.184 Uiso 1 1 calc R
H9C H 1.1278 -0.3240 0.9426 0.184 Uiso 1 1 calc R
C10 C 0.7134(10) -0.2535(7) 1.0018(4) 0.110(2) Uani 1 1 d .
H10A H 0.5946 -0.1901 1.0064 0.165 Uiso 1 1 calc R
H10B H 0.7649 -0.2562 1.0540 0.165 Uiso 1 1 calc R
H10C H 0.7084 -0.3457 1.0019 0.165 Uiso 1 1 calc R
C11 C 0.8676(8) -0.0197(6) 0.9019(4) 0.0846(17) Uani 1 1 d .
H11A H 0.9383 0.0176 0.8464 0.127 Uiso 1 1 calc R
H11B H 0.9221 -0.0318 0.9550 0.127 Uiso 1 1 calc R
H11C H 0.7494 0.0441 0.9103 0.127 Uiso 1 1 calc R
C12 C 0.5314(8) -0.1742(6) 0.6141(5) 0.101(2) Uani 1 1 d .
H12A H 0.4682 -0.1681 0.5656 0.151 Uiso 1 1 calc R
H12B H 0.5660 -0.0901 0.6044 0.151 Uiso 1 1 calc R
H12C H 0.4551 -0.1852 0.6738 0.151 Uiso 1 1 calc R
C13 C 0.8017(9) -0.2763(8) 0.5173(4) 0.122(3) Uani 1 1 d .
H13A H 0.7302 -0.2610 0.4706 0.183 Uiso 1 1 calc R
H13B H 0.9010 -0.3589 0.5114 0.183 Uiso 1 1 calc R
H13C H 0.8455 -0.1968 0.5087 0.183 Uiso 1 1 calc R
C14 C 0.6468(9) -0.4265(7) 0.6252(5) 0.096(2) Uani 1 1 d .
H14A H 0.7501 -0.4958 0.5991 0.116 Uiso 1 1 calc R
H14B H 0.5503 -0.4112 0.5919 0.116 Uiso 1 1 calc R
C15 C 0.5927(9) -0.4801(7) 0.7244(5) 0.100(2) Uani 1 1 d .
H15A H 0.4826 -0.4145 0.7485 0.120 Uiso 1 1 calc R
H15B H 0.5681 -0.5685 0.7303 0.120 Uiso 1 1 calc R
C16 C 0.8611(12) -0.6382(6) 0.7778(7) 0.151(4) Uani 1 1 d .
H16A H 0.8046 -0.7115 0.8042 0.226 Uiso 1 1 calc R
H16B H 0.9511 -0.6478 0.8130 0.226 Uiso 1 1 calc R
H16C H 0.9155 -0.6449 0.7140 0.226 Uiso 1 1 calc R
C17 C 0.6365(11) -0.4950(8) 0.8784(5) 0.124(3) Uani 1 1 d .
H17A H 0.5819 -0.5698 0.9020 0.185 Uiso 1 1 calc R
H17B H 0.5462 -0.4066 0.8806 0.185 Uiso 1 1 calc R
H17C H 0.7224 -0.5044 0.9161 0.185 Uiso 1 1 calc R
C18 C 1.1207(7) -0.4272(6) 0.6588(5) 0.093(2) Uani 1 1 d .
H18A H 1.1830 -0.3576 0.6313 0.140 Uiso 1 1 calc R
H18B H 1.1176 -0.4739 0.6112 0.140 Uiso 1 1 calc R
H18C H 1.1817 -0.4945 0.7061 0.140 Uiso 1 1 calc R

loop_
_atom_site_aniso_label
_atom_site_aniso_U_11
_atom_site_aniso_U_22
_atom_site_aniso_U_33
_atom_site_aniso_U_23
_atom_site_aniso_U_13
_atom_site_aniso_U_12
Fe1 0.0414(3) 0.0436(4) 0.0631(5) -0.0145(3) -0.0111(3) -0.0080(3)
Si1 0.0709(9) 0.0565(9) 0.0524(8) -0.0053(7) -0.0167(7) -0.0202(7)
N1 0.0435(19) 0.046(2) 0.050(2) -0.0072(17) -0.0104(16) -0.0109(16)
N2 0.057(2) 0.060(3) 0.069(3) -0.017(2) -0.017(2) -0.0158(19)
N3 0.097(3) 0.057(3) 0.079(3) -0.001(2) -0.021(3) -0.038(2)
C1 0.051(2) 0.052(3) 0.060(3) -0.021(2) -0.019(2) -0.007(2)
C2 0.054(3) 0.064(3) 0.090(4) -0.034(3) -0.025(3) 0.000(2)
C3 0.078(4) 0.069(4) 0.129(6) -0.044(4) -0.053(4) 0.014(3)
C4 0.134(7) 0.058(4) 0.114(6) -0.014(4) -0.079(5) -0.005(4)
C5 0.123(5) 0.059(4) 0.085(4) 0.002(3) -0.043(4) -0.032(4)
C6 0.088(4) 0.042(3) 0.059(3) 0.003(2) -0.029(3) -0.019(3)
C7 0.083(4) 0.090(4) 0.084(4) 0.007(3) 0.005(3) -0.044(3)
C8 0.053(3) 0.134(6) 0.130(6) -0.060(5) 0.004(4) -0.010(3)
C9 0.108(5) 0.130(6) 0.105(5) -0.022(5) -0.068(5) 0.032(4)
C10 0.168(7) 0.112(5) 0.061(4) -0.009(4) -0.007(4) -0.068(5)
C11 0.107(5) 0.093(4) 0.079(4) -0.016(3) -0.032(3) -0.050(4)
C12 0.102(5) 0.087(4) 0.122(6) -0.042(4) -0.065(4) 0.009(4)
C13 0.101(5) 0.195(8) 0.078(5) -0.016(5) -0.018(4) -0.057(5)
C14 0.103(5) 0.096(5) 0.116(6) -0.026(4) -0.035(4) -0.046(4)
C15 0.118(5) 0.111(5) 0.107(5) -0.024(4) -0.015(4) -0.080(4)
C16 0.174(8) 0.046(4) 0.225(10) -0.006(5) -0.058(7) -0.018(5)
C17 0.169(7) 0.147(7) 0.082(5) 0.008(5) -0.006(5) -0.114(6)
C18 0.058(3) 0.091(4) 0.133(6) -0.058(4) -0.008(3) -0.003(3)

loop_
_atom_type_symbol
_atom_type_description
_atom_type_scat_dispersion_real
_atom_type_scat_dispersion_imag
_atom_type_scat_source
C C 0.0033 0.0016 'International Tables Vol C Tables 4.2.6.8 and 6.1.1.4'
H H 0.0000 0.0000 'International Tables Vol C Tables 4.2.6.8 and 6.1.1.4'
N N 0.0061 0.0033 'International Tables Vol C Tables 4.2.6.8 and 6.1.1.4'
Si Si 0.0817 0.0704 'International Tables Vol C Tables 4.2.6.8 and 6.1.1.4'
Fe Fe 0.3463 0.8444 'International Tables Vol C Tables 4.2.6.8 and 6.1.1.4'

loop_
_geom_angle_atom_site_label_1
_geom_angle_atom_site_label_2
_geom_angle_atom_site_label_3
_geom_angle
N1 Fe1 C18 127.4(2)
N1 Fe1 N2 112.53(16)
C18 Fe1 N2 106.0(2)
N1 Fe1 N3 113.94(19)
C18 Fe1 N3 106.7(2)
N2 Fe1 N3 80.16(18)
N1 Si1 C11 110.4(2)
N1 Si1 C9 109.1(2)
C11 Si1 C9 109.3(3)
N1 Si1 C10 116.4(3)
C11 Si1 C10 105.6(3)
C9 Si1 C10 105.8(3)
C1 N1 Si1 118.7(3)
C1 N1 Fe1 116.4(3)
Si1 N1 Fe1 122.6(2)
C14 N2 C12 112.0(5)
C14 N2 C13 107.0(5)
C12 N2 C13 107.6(5)
C14 N2 Fe1 105.1(3)
C12 N2 Fe1 116.0(3)
C13 N2 Fe1 108.8(4)
C15 N3 C16 111.1(5)
C15 N3 C17 108.5(5)
C16 N3 C17 109.3(6)
C15 N3 Fe1 106.3(3)
C16 N3 Fe1 109.2(4)
C17 N3 Fe1 112.6(4)
C2 C1 C6 118.3(5)
C2 C1 N1 121.9(5)
C6 C1 N1 119.8(4)
C1 C2 C3 120.3(6)
C1 C2 C8 119.6(5)
C3 C2 C8 120.1(5)
C4 C3 C2 119.4(6)
C4 C3 H3A 120.3
C2 C3 H3A 120.3
C5 C4 C3 121.3(6)
C5 C4 H4A 119.4
C3 C4 H4A 119.4
C4 C5 C6 121.2(7)
C4 C5 H5A 119.4
C6 C5 H5A 119.4
C5 C6 C1 119.5(5)
C5 C6 C7 119.7(5)
C1 C6 C7 120.8(4)
C6 C7 H7A 109.5
C6 C7 H7B 109.5
H7A C7 H7B 109.5
C6 C7 H7C 109.5
H7A C7 H7C 109.5
H7B C7 H7C 109.5
C2 C8 H8A 109.5
C2 C8 H8B 109.5
H8A C8 H8B 109.5
C2 C8 H8C 109.5
H8A C8 H8C 109.5
H8B C8 H8C 109.5
Si1 C9 H9A 109.5
Si1 C9 H9B 109.5
H9A C9 H9B 109.5
Si1 C9 H9C 109.5
H9A C9 H9C 109.5
H9B C9 H9C 109.5
Si1 C10 H10A 109.5
Si1 C10 H10B 109.5
H10A C10 H10B 109.5
Si1 C10 H10C 109.5
H10A C10 H10C 109.5
H10B C10 H10C 109.5
Si1 C11 H11A 109.5
Si1 C11 H11B 109.5
H11A C11 H11B 109.5
Si1 C11 H11C 109.5
H11A C11 H11C 109.5
H11B C11 H11C 109.5
N2 C12 H12A 109.5
N2 C12 H12B 109.5
H12A C12 H12B 109.5
N2 C12 H12C 109.5
H12A C12 H12C 109.5
H12B C12 H12C 109.5
N2 C13 H13A 109.5
N2 C13 H13B 109.5
H13A C13 H13B 109.5
N2 C13 H13C 109.5
H13A C13 H13C 109.5
H13B C13 H13C 109.5
N2 C14 C15 111.5(5)
N2 C14 H14A 109.3
C15 C14 H14A 109.3
N2 C14 H14B 109.3
C15 C14 H14B 109.3
H14A C14 H14B 108.0
N3 C15 C14 113.4(5)
N3 C15 H15A 108.9
C14 C15 H15A 108.9
N3 C15 H15B 108.9
C14 C15 H15B 108.9
H15A C15 H15B 107.7
N3 C16 H16A 109.5
N3 C16 H16B 109.5
H16A C16 H16B 109.5
N3 C16 H16C 109.5
H16A C16 H16C 109.5
H16B C16 H16C 109.5
N3 C17 H17A 109.5
N3 C17 H17B 109.5
H17A C17 H17B 109.5
N3 C17 H17C 109.5
H17A C17 H17C 109.5
H17B C17 H17C 109.5
Fe1 C18 H18A 109.5
Fe1 C18 H18B 109.5
H18A C18 H18B 109.5
Fe1 C18 H18C 109.5
H18A C18 H18C 109.5
H18B C18 H18C 109.5

loop_
_geom_bond_atom_site_label_1
_geom_bond_atom_site_label_2
_geom_bond_distance
Fe1 N1 1.965(4)
Fe1 C18 2.084(6)
Fe1 N2 2.228(5)
Fe1 N3 2.247(5)
Si1 N1 1.697(4)
Si1 C11 1.862(6)
Si1 C9 1.870(6)
Si1 C10 1.871(6)
N1 C1 1.423(6)
N2 C14 1.463(7)
N2 C12 1.463(6)
N2 C13 1.486(7)
N3 C15 1.456(8)
N3 C16 1.466(8)
N3 C17 1.471(8)
C1 C2 1.396(7)
C1 C6 1.412(7)
C2 C3 1.407(8)
C2 C8 1.512(8)
C3 C4 1.361(9)
C3 H3A 0.9300
C4 C5 1.353(9)
C4 H4A 0.9300
C5 C6 1.383(7)
C5 H5A 0.9300
C6 C7 1.482(8)
C7 H7A 0.9600
C7 H7B 0.9600
C7 H7C 0.9600
C8 H8A 0.9600
C8 H8B 0.9600
C8 H8C 0.9600
C9 H9A 0.9600
C9 H9B 0.9600
C9 H9C 0.9600
C10 H10A 0.9600
C10 H10B 0.9600
C10 H10C 0.9600
C11 H11A 0.9600
C11 H11B 0.9600
C11 H11C 0.9600
C12 H12A 0.9600
C12 H12B 0.9600
C12 H12C 0.9600
C13 H13A 0.9600
C13 H13B 0.9600
C13 H13C 0.9600
C14 C15 1.465(8)
C14 H14A 0.9700
C14 H14B 0.9700
C15 H15A 0.9700
C15 H15B 0.9700
C16 H16A 0.9600
C16 H16B 0.9600
C16 H16C 0.9600
C17 H17A 0.9600
C17 H17B 0.9600
C17 H17C 0.9600
C18 H18A 0.9600
C18 H18B 0.9600
C18 H18C 0.9600

loop_
_geom_torsion_atom_site_label_1
_geom_torsion_atom_site_label_2
_geom_torsion_atom_site_label_3
_geom_torsion_atom_site_label_4
_geom_torsion
C11 Si1 N1 C1 -14.5(4)
C9 Si1 N1 C1 -134.6(4)
C10 Si1 N1 C1 105.8(4)
C11 Si1 N1 Fe1 147.6(3)
C9 Si1 N1 Fe1 27.5(4)
C10 Si1 N1 Fe1 -92.1(3)
C18 Fe1 N1 C1 102.1(4)
N2 Fe1 N1 C1 -31.6(3)
N3 Fe1 N1 C1 -120.5(3)
C18 Fe1 N1 Si1 -60.3(4)
N2 Fe1 N1 Si1 165.9(2)
N3 Fe1 N1 Si1 77.0(3)
N1 Fe1 N2 C14 -131.6(4)
C18 Fe1 N2 C14 85.1(4)
N3 Fe1 N2 C14 -19.7(4)
N1 Fe1 N2 C12 -7.3(4)
C18 Fe1 N2 C12 -150.6(4)
N3 Fe1 N2 C12 104.6(4)
N1 Fe1 N2 C13 114.1(4)
C18 Fe1 N2 C13 -29.2(4)
N3 Fe1 N2 C13 -133.9(4)
N1 Fe1 N3 C15 103.2(4)
C18 Fe1 N3 C15 -111.0(4)
N2 Fe1 N3 C15 -7.2(4)
N1 Fe1 N3 C16 -136.9(5)
C18 Fe1 N3 C16 8.9(5)
N2 Fe1 N3 C16 112.7(5)
N1 Fe1 N3 C17 -15.3(5)
C18 Fe1 N3 C17 130.4(5)
N2 Fe1 N3 C17 -125.7(5)
Si1 N1 C1 C2 -86.6(5)
Fe1 N1 C1 C2 110.2(4)
Si1 N1 C1 C6 95.0(4)
Fe1 N1 C1 C6 -68.2(4)
C6 C1 C2 C3 0.2(7)
N1 C1 C2 C3 -178.2(4)
C6 C1 C2 C8 179.8(5)
N1 C1 C2 C8 1.4(7)
C1 C2 C3 C4 0.6(8)
C8 C2 C3 C4 -179.0(5)
C2 C3 C4 C5 -1.1(9)
C3 C4 C5 C6 0.7(9)
C4 C5 C6 C1 0.2(8)
C4 C5 C6 C7 -177.7(5)
C2 C1 C6 C5 -0.6(7)
N1 C1 C6 C5 177.8(4)
C2 C1 C6 C7 177.2(5)
N1 C1 C6 C7 -4.4(7)
C12 N2 C14 C15 -81.7(6)
C13 N2 C14 C15 160.6(5)
Fe1 N2 C14 C15 45.0(6)
C16 N3 C15 C14 -84.0(7)
C17 N3 C15 C14 155.9(6)
Fe1 N3 C15 C14 34.6(6)
N2 C14 C15 N3 -56.8(7)
